data_4305044
loop_
_publ_author_name
'Sabine Strobel'
'Amitava Choudhury'
'Peter K. Dorhout'
'Christian Lipp'
'Thomas Schleid'

_publ_section_title
;
Rare-Earth Metal(III) Oxide Selenides M4O4Se[Se2] (M = La, Ce, Pr, Nd, Sm)
with Discrete Diselenide Units: Crystal Structures, Magnetic Frustration,
and Other Properties
;
_journal_name_full 'Inorganic Chemistry'
_journal_page_first 4936
_journal_page_last 4944
_journal_paper_doi 10.1021/ic800233c
_journal_volume 47
_journal_year 2008
_chemical_formula_sum 'Ce4 O4 Se3'
_chemical_formula_weight 861.36
_chemical_name_systematic
; 
 ? 
;
_space_group_IT_number 38
_symmetry_cell_setting orthorhombic
_symmetry_space_group_name_Hall 'A 2 -2'
_symmetry_space_group_name_H-M 'A m m 2'
_atom_sites_solution_hydrogens none
_atom_sites_solution_primary direct
_atom_sites_solution_secondary difmap
_audit_creation_method SHELXL-97
_cell_angle_alpha 90.00
_cell_angle_beta 90.00
_cell_angle_gamma 90.00
_cell_formula_units_Z 2
_cell_length_a 8.5137(6)
_cell_length_b 4.0482(3)
_cell_length_c 12.9683(9)
_cell_measurement_reflns_used 674
_cell_measurement_temperature 293(2)
_cell_measurement_theta_max 32.9
_cell_measurement_theta_min 3.1
_cell_volume 446.95(6)
_computing_cell_refinement 'STOE DIF4'
_computing_data_collection 'STOE DIF4'
_computing_data_reduction 'STOE REDU4'
_computing_structure_refinement 'SHELXL-97 (Sheldrick, 1997)'
_computing_structure_solution 'SHELXS-97 (Sheldrick, 1990)'
_diffrn_ambient_temperature 296(2)
_diffrn_measured_fraction_theta_full 0.969
_diffrn_measured_fraction_theta_max 0.940
_diffrn_measurement_device_type IPDS
_diffrn_measurement_method 'image plate'
_diffrn_radiation_monochromator graphite
_diffrn_radiation_source 'fine-focus sealed tube'
_diffrn_radiation_type MoK\a
_diffrn_radiation_wavelength 0.71073
_diffrn_reflns_av_R_equivalents 0.0284
_diffrn_reflns_av_sigmaI/netI 0.0204
_diffrn_reflns_limit_h_max 12
_diffrn_reflns_limit_h_min -12
_diffrn_reflns_limit_k_max 5
_diffrn_reflns_limit_k_min -5
_diffrn_reflns_limit_l_max 19
_diffrn_reflns_limit_l_min -19
_diffrn_reflns_number 3245
_diffrn_reflns_theta_full 25.00
_diffrn_reflns_theta_max 32.86
_diffrn_reflns_theta_min 3.14
_exptl_absorpt_coefficient_mu 32.155
_exptl_absorpt_correction_T_max 0.4074
_exptl_absorpt_correction_T_min 0.0620
_exptl_absorpt_correction_type numerical
_exptl_absorpt_process_details 'HABITUS, W. Herrendorf, Univ. Giessen, 1995'
_exptl_crystal_colour 'dark red'
_exptl_crystal_density_diffrn 6.400
_exptl_crystal_density_method 'not measured'
_exptl_crystal_description plate
_exptl_crystal_F_000 732
_exptl_crystal_size_max 0.11
_exptl_crystal_size_mid 0.06
_exptl_crystal_size_min 0.03
_refine_diff_density_max 2.299
_refine_diff_density_min -2.280
_refine_diff_density_rms 0.447
_refine_ls_abs_structure_details 'Flack H D (1983), Acta Cryst. A39, 876-881'
_refine_ls_abs_structure_Flack 0.29(4)
_refine_ls_extinction_coef 0.0410(15)
_refine_ls_extinction_expression Fc^*^=kFc[1+0.001xFc^2^\l^3^/sin(2\q)]^-1/4^
_refine_ls_extinction_method SHELXL
_refine_ls_goodness_of_fit_ref 1.047
_refine_ls_hydrogen_treatment none
_refine_ls_matrix_type full
_refine_ls_number_parameters 41
_refine_ls_number_reflns 913
_refine_ls_number_restraints 1
_refine_ls_restrained_S_all 1.046
_refine_ls_R_factor_all 0.0284
_refine_ls_R_factor_gt 0.0282
_refine_ls_shift/su_max 0.000
_refine_ls_shift/su_mean 0.000
_refine_ls_structure_factor_coef Fsqd
_refine_ls_weighting_details 'calc w=1/[\s^2^(Fo^2^)+(0.0593P)^2^+0.0000P] where P=(Fo^2^+2Fc^2^)/3'
_refine_ls_weighting_scheme calc
_refine_ls_wR_factor_gt 0.0713
_refine_ls_wR_factor_ref 0.0715
_reflns_number_gt 899
_reflns_number_total 913
_reflns_threshold_expression >2sigma(I)
_cod_data_source_file ic800233c-file013_2.cif
_cod_data_source_block Ce4O4Se3
_cod_depositor_comments
;
The following automatic conversions were performed:
'_exptl_absorpt_correction_type' value 'Numerical' changed to 'numerical'
according to '/home/saulius/struct/CIF-dictionaries/cif_core.dic'
dictionary named 'cif_core.dic' version 2.4.1 from 2010-06-29.

Automatic conversion script
Id: cif_fix_enum 1527 2010-12-29 10:47:43Z saulius 
;
_cod_original_cell_volume 446.96(6)
_cod_database_code 4305044

loop_
_symmetry_equiv_pos_as_xyz
'x, y, z'
'-x, -y, z'
'-x, y, z'
'x, -y, z'
'x, y+1/2, z+1/2'
'-x, -y+1/2, z+1/2'
'-x, y+1/2, z+1/2'
'x, -y+1/2, z+1/2'

loop_
_atom_site_label
_atom_site_type_symbol
_atom_site_fract_x
_atom_site_fract_y
_atom_site_fract_z
_atom_site_U_iso_or_equiv
_atom_site_adp_type
_atom_site_occupancy
_atom_site_symmetry_multiplicity
_atom_site_calc_flag
_atom_site_refinement_flags
_atom_site_disorder_assembly
_atom_site_disorder_group
Ce1 Ce 0.0000 0.0000 0.00000(6) 0.00430(19) Uani 1 4 d S . .
Ce2 Ce 0.5000 0.0000 0.01879(6) 0.00397(19) Uani 1 4 d S . .
Ce3 Ce 0.23613(7) 0.0000 0.68561(4) 0.00418(16) Uani 1 2 d S . .
Se1 Se 0.35547(15) 0.0000 0.35772(9) 0.0088(2) Uani 1 2 d S . .
Se2 Se 0.0000 0.0000 0.31172(11) 0.0074(3) Uani 1 4 d S . .
O1 O 0.2446(7) 0.0000 0.0877(8) 0.0070(17) Uani 1 2 d S . .
O2 O 0.0000 0.0000 0.5861(8) 0.0056(19) Uani 1 4 d S . .
O3 O 0.5000 0.0000 0.6179(9) 0.007(2) Uani 1 4 d S . .

loop_
_atom_site_aniso_label
_atom_site_aniso_U_11
_atom_site_aniso_U_22
_atom_site_aniso_U_33
_atom_site_aniso_U_23
_atom_site_aniso_U_13
_atom_site_aniso_U_12
Ce1 0.0057(3) 0.0056(4) 0.0017(3) 0.000 0.000 0.000
Ce2 0.0031(3) 0.0058(4) 0.0030(3) 0.000 0.000 0.000
Ce3 0.0041(2) 0.0060(3) 0.0025(2) 0.000 -0.00051(18) 0.000
Se1 0.0137(5) 0.0092(5) 0.0035(4) 0.000 -0.0033(3) 0.000
Se2 0.0094(6) 0.0098(7) 0.0032(6) 0.000 0.000 0.000
O1 0.005(3) 0.007(4) 0.009(4) 0.000 -0.002(2) 0.000
O2 0.005(4) 0.008(5) 0.003(4) 0.000 0.000 0.000
O3 0.004(4) 0.012(6) 0.004(4) 0.000 0.000 0.000

loop_
_atom_type_symbol
_atom_type_description
_atom_type_scat_dispersion_real
_atom_type_scat_dispersion_imag
_atom_type_scat_source
Ce Ce -0.2486 2.6331 'International Tables Vol C Tables 4.2.6.8 and 6.1.1.4'
O O 0.0106 0.0060 'International Tables Vol C Tables 4.2.6.8 and 6.1.1.4'
Se Se -0.0929 2.2259 'International Tables Vol C Tables 4.2.6.8 and 6.1.1.4'

loop_
_geom_angle_atom_site_label_1
_geom_angle_atom_site_label_2
_geom_angle_atom_site_label_3
_geom_angle
_geom_angle_site_symmetry_1
_geom_angle_site_symmetry_3
_geom_angle_publ_flag
O2 Ce1 O2 122.2(5) 5_554 5_544 ?
O2 Ce1 O1 76.61(15) 5_554 . ?
O2 Ce1 O1 76.61(15) 5_544 . ?
O2 Ce1 O1 76.61(15) 5_554 2 ?
O2 Ce1 O1 76.61(15) 5_544 2 ?
O1 Ce1 O1 122.7(5) . 2 ?
O2 Ce1 Se2 158.5(2) 5_554 5_544 ?
O2 Ce1 Se2 79.2(2) 5_544 5_544 ?
O1 Ce1 Se2 111.65(17) . 5_544 ?
O1 Ce1 Se2 111.65(17) 2 5_544 ?
O2 Ce1 Se2 79.2(2) 5_554 5_554 ?
O2 Ce1 Se2 158.5(2) 5_544 5_554 ?
O1 Ce1 Se2 111.65(17) . 5_554 ?
O1 Ce1 Se2 111.65(17) 2 5_554 ?
Se2 Ce1 Se2 79.32(4) 5_544 5_554 ?
O2 Ce1 Ce3 38.16(12) 5_554 5_554 ?
O2 Ce1 Ce3 99.4(2) 5_544 5_554 ?
O1 Ce1 Ce3 38.58(12) . 5_554 ?
O1 Ce1 Ce3 99.42(19) 2 5_554 ?
Se2 Ce1 Ce3 147.410(9) 5_544 5_554 ?
Se2 Ce1 Ce3 98.650(17) 5_554 5_554 ?
O2 Ce1 Ce3 99.4(2) 5_554 5_544 ?
O2 Ce1 Ce3 38.16(12) 5_544 5_544 ?
O1 Ce1 Ce3 38.58(12) . 5_544 ?
O1 Ce1 Ce3 99.42(19) 2 5_544 ?
Se2 Ce1 Ce3 98.650(17) 5_544 5_544 ?
Se2 Ce1 Ce3 147.410(9) 5_554 5_544 ?
Ce3 Ce1 Ce3 65.676(14) 5_554 5_544 ?
O2 Ce1 Ce3 38.16(12) 5_554 6_554 ?
O2 Ce1 Ce3 99.4(2) 5_544 6_554 ?
O1 Ce1 Ce3 99.42(19) . 6_554 ?
O1 Ce1 Ce3 38.58(11) 2 6_554 ?
Se2 Ce1 Ce3 147.410(9) 5_544 6_554 ?
Se2 Ce1 Ce3 98.650(17) 5_554 6_554 ?
Ce3 Ce1 Ce3 65.176(18) 5_554 6_554 ?
Ce3 Ce1 Ce3 99.69(2) 5_544 6_554 ?
O2 Ce1 Ce3 99.4(2) 5_554 6_544 ?
O2 Ce1 Ce3 38.16(12) 5_544 6_544 ?
O1 Ce1 Ce3 99.42(19) . 6_544 ?
O1 Ce1 Ce3 38.58(12) 2 6_544 ?
Se2 Ce1 Ce3 98.650(18) 5_544 6_544 ?
Se2 Ce1 Ce3 147.410(9) 5_554 6_544 ?
Ce3 Ce1 Ce3 99.69(2) 5_554 6_544 ?
Ce3 Ce1 Ce3 65.176(19) 5_544 6_544 ?
Ce3 Ce1 Ce3 65.676(14) 6_554 6_544 ?
O2 Ce1 Ce1 28.9(2) 5_554 1_565 ?
O2 Ce1 Ce1 151.1(2) 5_544 1_565 ?
O1 Ce1 Ce1 90.0 . 1_565 ?
O1 Ce1 Ce1 90.0 2 1_565 ?
Se2 Ce1 Ce1 129.658(18) 5_544 1_565 ?
Se2 Ce1 Ce1 50.342(18) 5_554 1_565 ?
Ce3 Ce1 Ce1 57.162(7) 5_554 1_565 ?
Ce3 Ce1 Ce1 122.838(7) 5_544 1_565 ?
Ce3 Ce1 Ce1 57.162(7) 6_554 1_565 ?
Ce3 Ce1 Ce1 122.838(7) 6_544 1_565 ?
O2 Ce1 Ce1 151.1(2) 5_554 1_545 ?
O2 Ce1 Ce1 28.9(2) 5_544 1_545 ?
O1 Ce1 Ce1 90.0 . 1_545 ?
O1 Ce1 Ce1 90.0 2 1_545 ?
Se2 Ce1 Ce1 50.342(18) 5_544 1_545 ?
Se2 Ce1 Ce1 129.658(18) 5_554 1_545 ?
Ce3 Ce1 Ce1 122.838(7) 5_554 1_545 ?
Ce3 Ce1 Ce1 57.162(7) 5_544 1_545 ?
Ce3 Ce1 Ce1 122.838(7) 6_554 1_545 ?
Ce3 Ce1 Ce1 57.162(7) 6_544 1_545 ?
Ce1 Ce1 Ce1 180.00(4) 1_565 1_545 ?
O1 Ce2 O1 135.3(5) 2_655 . ?
O1 Ce2 O3 78.25(17) 2_655 5_554 ?
O1 Ce2 O3 78.25(17) . 5_554 ?
O1 Ce2 O3 78.25(17) 2_655 5_544 ?
O1 Ce2 O3 78.25(17) . 5_544 ?
O3 Ce2 O3 115.2(5) 5_554 5_544 ?
O1 Ce2 Se1 127.72(14) 2_655 5_544 ?
O1 Ce2 Se1 83.74(19) . 5_544 ?
O3 Ce2 Se1 153.58(11) 5_554 5_544 ?
O3 Ce2 Se1 79.2(2) 5_544 5_544 ?
O1 Ce2 Se1 83.74(19) 2_655 6_644 ?
O1 Ce2 Se1 127.72(14) . 6_644 ?
O3 Ce2 Se1 153.58(11) 5_554 6_644 ?
O3 Ce2 Se1 79.2(2) 5_544 6_644 ?
Se1 Ce2 Se1 45.86(4) 5_544 6_644 ?
O1 Ce2 Se1 83.74(19) 2_655 6_654 ?
O1 Ce2 Se1 127.72(14) . 6_654 ?
O3 Ce2 Se1 79.2(2) 5_554 6_654 ?
O3 Ce2 Se1 153.58(11) 5_544 6_654 ?
Se1 Ce2 Se1 97.19(4) 5_544 6_654 ?
Se1 Ce2 Se1 79.72(3) 6_644 6_654 ?
O1 Ce2 Se1 127.72(14) 2_655 5_554 ?
O1 Ce2 Se1 83.74(19) . 5_554 ?
O3 Ce2 Se1 79.2(2) 5_554 5_554 ?
O3 Ce2 Se1 153.58(11) 5_544 5_554 ?
Se1 Ce2 Se1 79.72(3) 5_544 5_554 ?
Se1 Ce2 Se1 97.19(4) 6_644 5_554 ?
Se1 Ce2 Se1 45.86(4) 6_654 5_554 ?
O1 Ce2 Ce3 38.74(12) 2_655 6_654 ?
O1 Ce2 Ce3 109.7(2) . 6_654 ?
O3 Ce2 Ce3 39.52(7) 5_554 6_654 ?
O3 Ce2 Ce3 98.50(19) 5_544 6_654 ?
Se1 Ce2 Ce3 165.73(2) 5_544 6_654 ?
Se1 Ce2 Ce3 119.89(2) 6_644 6_654 ?
Se1 Ce2 Ce3 78.49(2) 6_654 6_654 ?
Se1 Ce2 Ce3 105.744(18) 5_554 6_654 ?
O1 Ce2 Ce3 38.74(12) 2_655 6_644 ?
O1 Ce2 Ce3 109.7(2) . 6_644 ?
O3 Ce2 Ce3 98.50(19) 5_554 6_644 ?
O3 Ce2 Ce3 39.52(7) 5_544 6_644 ?
Se1 Ce2 Ce3 105.744(18) 5_544 6_644 ?
Se1 Ce2 Ce3 78.49(2) 6_644 6_644 ?
Se1 Ce2 Ce3 119.89(2) 6_654 6_644 ?
Se1 Ce2 Ce3 165.73(2) 5_554 6_644 ?
Ce3 Ce2 Ce3 65.966(14) 6_654 6_644 ?
O1 Ce2 Ce3 109.7(2) 2_655 5_544 ?
O1 Ce2 Ce3 38.74(12) . 5_544 ?
O3 Ce2 Ce3 98.50(19) 5_554 5_544 ?
O3 Ce2 Ce3 39.52(7) 5_544 5_544 ?
Se1 Ce2 Ce3 78.49(2) 5_544 5_544 ?
Se1 Ce2 Ce3 105.744(18) 6_644 5_544 ?
Se1 Ce2 Ce3 165.73(2) 6_654 5_544 ?
Se1 Ce2 Ce3 119.89(2) 5_554 5_544 ?
Ce3 Ce2 Ce3 108.83(2) 6_654 5_544 ?
Ce3 Ce2 Ce3 74.342(19) 6_644 5_544 ?
O1 Ce2 Ce3 109.7(2) 2_655 5_554 ?
O1 Ce2 Ce3 38.74(12) . 5_554 ?
O3 Ce2 Ce3 39.52(7) 5_554 5_554 ?
O3 Ce2 Ce3 98.50(19) 5_544 5_554 ?
Se1 Ce2 Ce3 119.89(2) 5_544 5_554 ?
Se1 Ce2 Ce3 165.73(2) 6_644 5_554 ?
Se1 Ce2 Ce3 105.744(18) 6_654 5_554 ?
Se1 Ce2 Ce3 78.49(2) 5_554 5_554 ?
Ce3 Ce2 Ce3 74.342(19) 6_654 5_554 ?
Ce3 Ce2 Ce3 108.83(2) 6_644 5_554 ?
Ce3 Ce2 Ce3 65.966(14) 5_544 5_554 ?
O2 Ce3 O1 74.84(18) . 5_545 ?
O2 Ce3 O1 74.84(18) . 5 ?
O1 Ce3 O1 115.7(4) 5_545 5 ?
O2 Ce3 O3 125.9(3) . . ?
O1 Ce3 O3 77.2(2) 5_545 . ?
O1 Ce3 O3 77.2(2) 5 . ?
O2 Ce3 Se1 130.39(12) . 5 ?
O1 Ce3 Se1 154.45(17) 5_545 5 ?
O1 Ce3 Se1 79.9(2) 5 5 ?
O3 Ce3 Se1 87.6(2) . 5 ?
O2 Ce3 Se1 130.39(12) . 5_545 ?
O1 Ce3 Se1 79.9(2) 5_545 5_545 ?
O1 Ce3 Se1 154.45(17) 5 5_545 ?
O3 Ce3 Se1 87.6(2) . 5_545 ?
Se1 Ce3 Se1 79.07(3) 5 5_545 ?
O2 Ce3 Se2 75.76(17) . 5_545 ?
O1 Ce3 Se2 76.20(19) 5_545 5_545 ?
O1 Ce3 Se2 143.50(15) 5 5_545 ?
O3 Ce3 Se2 138.64(10) . 5_545 ?
Se1 Ce3 Se2 103.77(4) 5 5_545 ?
Se1 Ce3 Se2 56.94(3) 5_545 5_545 ?
O2 Ce3 Se2 75.76(17) . 5 ?
O1 Ce3 Se2 143.50(15) 5_545 5 ?
O1 Ce3 Se2 76.20(19) 5 5 ?
O3 Ce3 Se2 138.64(10) . 5 ?
Se1 Ce3 Se2 56.94(3) 5 5 ?
Se1 Ce3 Se2 103.77(4) 5_545 5 ?
Se2 Ce3 Se2 75.98(3) 5_545 5 ?
O2 Ce3 Ce2 101.20(18) . 5 ?
O1 Ce3 Ce2 97.67(19) 5_545 5 ?
O1 Ce3 Ce2 37.97(16) 5 5 ?
O3 Ce3 Ce2 39.23(13) . 5 ?
Se1 Ce3 Ce2 82.46(2) 5 5 ?
Se1 Ce3 Ce2 124.19(2) 5_545 5 ?
Se2 Ce3 Ce2 173.65(3) 5_545 5 ?
Se2 Ce3 Ce2 108.886(14) 5 5 ?
O2 Ce3 Ce2 101.20(18) . 5_545 ?
O1 Ce3 Ce2 37.97(16) 5_545 5_545 ?
O1 Ce3 Ce2 97.67(19) 5 5_545 ?
O3 Ce3 Ce2 39.23(13) . 5_545 ?
Se1 Ce3 Ce2 124.19(2) 5 5_545 ?
Se1 Ce3 Ce2 82.46(2) 5_545 5_545 ?
Se2 Ce3 Ce2 108.886(14) 5_545 5_545 ?
Se2 Ce3 Ce2 173.65(3) 5 5_545 ?
Ce2 Ce3 Ce2 65.966(14) 5 5_545 ?
O2 Ce3 Ce1 36.72(9) . 5_545 ?
O1 Ce3 Ce1 38.24(16) 5_545 5_545 ?
O1 Ce3 Ce1 97.6(2) 5 5_545 ?
O3 Ce3 Ce1 105.5(2) . 5_545 ?
Se1 Ce3 Ce1 165.91(2) 5 5_545 ?
Se1 Ce3 Ce1 106.234(17) 5_545 5_545 ?
Se2 Ce3 Ce1 69.98(2) 5_545 5_545 ?
Se2 Ce3 Ce1 108.98(2) 5 5_545 ?
Ce2 Ce3 Ce1 104.205(16) 5 5_545 ?
Ce2 Ce3 Ce1 69.817(10) 5_545 5_545 ?
O2 Ce3 Ce1 36.72(9) . 5 ?
O1 Ce3 Ce1 97.6(2) 5_545 5 ?
O1 Ce3 Ce1 38.24(16) 5 5 ?
O3 Ce3 Ce1 105.5(2) . 5 ?
Se1 Ce3 Ce1 106.234(17) 5 5 ?
Se1 Ce3 Ce1 165.91(2) 5_545 5 ?
Se2 Ce3 Ce1 108.98(2) 5_545 5 ?
Se2 Ce3 Ce1 69.98(2) 5 5 ?
Ce2 Ce3 Ce1 69.817(10) 5 5 ?
Ce2 Ce3 Ce1 104.205(16) 5_545 5 ?
Ce1 Ce3 Ce1 65.677(14) 5_545 5 ?
Se1 Se1 Ce2 67.07(2) 2_655 5 ?
Se1 Se1 Ce2 67.07(2) 2_655 5_545 ?
Ce2 Se1 Ce2 79.72(3) 5 5_545 ?
Se1 Se1 Ce3 108.63(2) 2_655 5_544 ?
Ce2 Se1 Ce3 175.35(4) 5 5_544 ?
Ce2 Se1 Ce3 100.413(11) 5_545 5_544 ?
Se1 Se1 Ce3 108.63(2) 2_655 5_554 ?
Ce2 Se1 Ce3 100.413(12) 5 5_554 ?
Ce2 Se1 Ce3 175.35(4) 5_545 5_554 ?
Ce3 Se1 Ce3 79.07(3) 5_544 5_554 ?
Ce1 Se2 Ce1 79.32(4) 5 5_545 ?
Ce1 Se2 Ce3 140.87(2) 5 6_544 ?
Ce1 Se2 Ce3 89.429(14) 5_545 6_544 ?
Ce1 Se2 Ce3 89.429(14) 5 5_554 ?
Ce1 Se2 Ce3 140.87(2) 5_545 5_554 ?
Ce3 Se2 Ce3 120.35(5) 6_544 5_554 ?
Ce1 Se2 Ce3 140.87(2) 5 5_544 ?
Ce1 Se2 Ce3 89.429(14) 5_545 5_544 ?
Ce3 Se2 Ce3 75.38(3) 6_544 5_544 ?
Ce3 Se2 Ce3 75.98(3) 5_554 5_544 ?
Ce1 Se2 Ce3 89.429(14) 5 6_554 ?
Ce1 Se2 Ce3 140.87(2) 5_545 6_554 ?
Ce3 Se2 Ce3 75.98(3) 6_544 6_554 ?
Ce3 Se2 Ce3 75.38(3) 5_554 6_554 ?
Ce3 Se2 Ce3 120.35(5) 5_544 6_554 ?
Ce2 O1 Ce1 129.0(5) . . ?
Ce2 O1 Ce3 103.29(18) . 5_554 ?
Ce1 O1 Ce3 103.18(17) . 5_554 ?
Ce2 O1 Ce3 103.29(18) . 5_544 ?
Ce1 O1 Ce3 103.18(17) . 5_544 ?
Ce3 O1 Ce3 115.7(4) 5_554 5_544 ?
Ce1 O2 Ce1 122.2(5) 5_545 5 ?
Ce1 O2 Ce3 105.13(3) 5_545 . ?
Ce1 O2 Ce3 105.13(3) 5 . ?
Ce1 O2 Ce3 105.13(3) 5_545 2 ?
Ce1 O2 Ce3 105.13(3) 5 2 ?
Ce3 O2 Ce3 114.6(4) . 2 ?
Ce2 O3 Ce2 115.2(5) 5_545 5 ?
Ce2 O3 Ce3 101.26(6) 5_545 2_655 ?
Ce2 O3 Ce3 101.26(6) 5 2_655 ?
Ce2 O3 Ce3 101.26(6) 5_545 . ?
Ce2 O3 Ce3 101.26(6) 5 . ?
Ce3 O3 Ce3 137.3(5) 2_655 . ?

loop_
_geom_bond_atom_site_label_1
_geom_bond_atom_site_label_2
_geom_bond_distance
_geom_bond_site_symmetry_2
_geom_bond_publ_flag
Ce1 O2 2.312(5) 5_554 ?
Ce1 O2 2.312(5) 5_544 ?
Ce1 O1 2.373(7) . ?
Ce1 O1 2.373(7) 2 ?
Ce1 Se2 3.1715(12) 5_544 ?
Ce1 Se2 3.1715(12) 5_554 ?
Ce1 Ce3 3.7327(7) 5_554 ?
Ce1 Ce3 3.7327(7) 5_544 ?
Ce1 Ce3 3.7327(7) 6_554 ?
Ce1 Ce3 3.7327(7) 6_544 ?
Ce1 Ce1 4.0482(3) 1_565 ?
Ce1 Ce1 4.0482(3) 1_545 ?
Ce2 O1 2.351(7) 2_655 ?
Ce2 O1 2.351(7) . ?
Ce2 O3 2.397(6) 5_554 ?
Ce2 O3 2.397(6) 5_544 ?
Ce2 Se1 3.1581(10) 5_544 ?
Ce2 Se1 3.1581(10) 6_644 ?
Ce2 Se1 3.1581(10) 6_654 ?
Ce2 Se1 3.1581(10) 5_554 ?
Ce2 Ce3 3.7181(7) 6_654 ?
Ce2 Ce3 3.7181(7) 6_644 ?
Ce2 Ce3 3.7181(7) 5_544 ?
Ce2 Ce3 3.7181(7) 5_554 ?
Ce3 O2 2.389(6) . ?
Ce3 O1 2.391(6) 5_545 ?
Ce3 O1 2.391(6) 5 ?
Ce3 O3 2.412(4) . ?
Ce3 Se1 3.1798(11) 5 ?
Ce3 Se1 3.1798(11) 5_545 ?
Ce3 Se2 3.2883(9) 5_545 ?
Ce3 Se2 3.2883(9) 5 ?
Ce3 Ce2 3.7181(7) 5 ?
Ce3 Ce2 3.7181(7) 5_545 ?
Ce3 Ce1 3.7326(7) 5_545 ?
Ce3 Ce1 3.7326(7) 5 ?
Se1 Se1 2.461(3) 2_655 ?
Se1 Ce2 3.1581(10) 5 ?
Se1 Ce2 3.1581(10) 5_545 ?
Se1 Ce3 3.1797(11) 5_544 ?
Se1 Ce3 3.1797(11) 5_554 ?
Se2 Ce1 3.1715(12) 5 ?
Se2 Ce1 3.1715(12) 5_545 ?
Se2 Ce3 3.2884(9) 6_544 ?
Se2 Ce3 3.2884(9) 5_554 ?
Se2 Ce3 3.2884(9) 5_544 ?
Se2 Ce3 3.2884(9) 6_554 ?
O1 Ce3 2.391(6) 5_554 ?
O1 Ce3 2.391(6) 5_544 ?
O2 Ce1 2.312(5) 5_545 ?
O2 Ce1 2.312(5) 5 ?
O2 Ce3 2.389(6) 2 ?
O3 Ce2 2.397(6) 5_545 ?
O3 Ce2 2.397(6) 5 ?
O3 Ce3 2.412(4) 2_655 ?
